data_9005090
loop_
_publ_author_name
'Bonazzi, P.'
'Garbarino, C.'
'Menchetti, S.'

_publ_section_title
;
 Crystal chemistry of piemontites: REE-bearing
 piemontite from Monte Brugiana, Alpi Apuane, Italy
 Sample: BR1C
;
_journal_name_full 'European Journal of Mineralogy'
_journal_page_first 23
_journal_page_last 33
_journal_volume 4
_journal_year 1992
_chemical_compound_source 'Monte Brugiana, Alpi Apuane, Italy'
_chemical_formula_sum
;Al1.75 Ca1.48 Ce0.04 Fe0.39 H La0.16 Mg0.08 Mn0.98 Nd0.06 O13 Pr0.02 Si3
 Sm0.003 Sr0.03 Th0.004
;
_chemical_name_mineral Piemontite
_space_group_IT_number 11
_symmetry_space_group_name_Hall '-P 2yb'
_symmetry_space_group_name_H-M 'P 1 21/m 1'
_cell_angle_alpha 90
_cell_angle_beta 114.99
_cell_angle_gamma 90
_cell_length_a 8.881
_cell_length_b 5.683
_cell_length_c 10.150
_cell_formula_units_Z 2
_cell_volume 464.319
_database_code_amcsd 0006435
_exptl_crystal_density_diffrn 3.724
_cod_original_formula_sum
;Ca1.48 Mn.98 Sr.03 La.16 Ce.04 Pr.02 Nd.06 Sm.003 Th.004 Al1.75 Mg.08 Fe.39
 Si3 O13 H
;
_cod_database_code 9005090

loop_
_space_group_symop_operation_xyz
x,y,z
x,1/2-y,z
-x,1/2+y,-z
-x,-y,-z

loop_
_atom_site_label
_atom_site_fract_x
_atom_site_fract_y
_atom_site_fract_z
_atom_site_occupancy
_atom_site_U_iso_or_equiv
CaA1 0.75750 0.75000 0.15170 0.74000 0.00850
MnA1 0.75750 0.75000 0.15170 0.24500 0.00850
CaA2 0.59530 0.75000 0.42610 0.74000 0.01170
SrA2 0.59530 0.75000 0.42610 0.03000 0.01170
LaA2 0.59530 0.75000 0.42610 0.16000 0.01170
CeA2 0.59530 0.75000 0.42610 0.04000 0.01170
PrA2 0.59530 0.75000 0.42610 0.02000 0.01170
NdA2 0.59530 0.75000 0.42610 0.06000 0.01170
SmA2 0.59530 0.75000 0.42610 0.00300 0.01170
ThA2 0.59530 0.75000 0.42610 0.00400 0.01170
AlM1 0.00000 0.00000 0.00000 0.58330 0.00800
MgM1 0.00000 0.00000 0.00000 0.02660 0.00800
MnM1 0.00000 0.00000 0.00000 0.24500 0.00800
FeM1 0.00000 0.00000 0.00000 0.13000 0.00800
AlM2 0.00000 0.00000 0.50000 0.58330 0.00710
MgM2 0.00000 0.00000 0.50000 0.02660 0.00710
MnM2 0.00000 0.00000 0.50000 0.24500 0.00710
FeM2 0.00000 0.00000 0.50000 0.13000 0.00710
AlM3 0.29910 0.25000 0.21920 0.58330 0.00650
MgM3 0.29910 0.25000 0.21920 0.02660 0.00650
MnM3 0.29910 0.25000 0.21920 0.24500 0.00650
FeM3 0.29910 0.25000 0.21920 0.13000 0.00650
Si1 0.34150 0.75000 0.04320 1.00000 0.00710
Si2 0.68750 0.25000 0.27580 1.00000 0.00690
Si3 0.18740 0.75000 0.32170 1.00000 0.00430
O1 0.23630 0.99160 0.03530 1.00000 0.01430
O2 0.30900 0.97780 0.35690 1.00000 0.00810
O3 0.79850 0.01550 0.33750 1.00000 0.00930
O4 0.05550 0.25000 0.13030 1.00000 0.00680
O5 0.04470 0.75000 0.14990 1.00000 0.00810
O6 0.07140 0.75000 0.41080 1.00000 0.00650
O7 0.51410 0.75000 0.18230 1.00000 0.01100
O8 0.53350 0.25000 0.32000 1.00000 0.01930
O9 0.61860 0.25000 0.10040 1.00000 0.02040
O10 0.08710 0.25000 0.43210 1.00000 0.00530
H 0.04000 0.25000 0.36000 1.00000 0.02000

loop_
_cod_related_entry_id
_cod_related_entry_database
_cod_related_entry_code
1 AMCSD 0006435
